data_7158518
loop_
_publ_author_name
'Yao, Wen-Bo'
'Xie, Xuan-Sheng'
'Liu, Jun-Nan'
'Xie, Jian-Wu'

_publ_section_title
;
 Diversity-oriented and diastereoselective synthesis of diverse polycyclic
 thieno(2,3-<i>b</i>)-quinoline derivatives using a synergistic strategy.
;
_journal_issue 9
_journal_name_full 'Organic &amp; biomolecular chemistry'
_journal_page_first 1982
_journal_page_last 1993
_journal_paper_doi 10.1039/d2ob00020b
_journal_volume 20
_journal_year 2022
_chemical_formula_moiety 'C3.58 H3.58 N0.21 O0.42 S0.21'
_chemical_formula_sum 'C3.58 H3.58 N0.21 O0.42 S0.21'
_chemical_formula_weight 63.03
_space_group_IT_number 14
_space_group_name_Hall '-P 2ybc'
_space_group_name_H-M_alt 'P 1 21/c 1'
_symmetry_cell_setting monoclinic
_symmetry_space_group_name_H-M 'P 1 21/c 1'
_atom_sites_solution_primary direct
_atom_sites_solution_secondary difmap
_audit_creation_method SHELXL-97
_audit_update_record
;
2020-07-02 deposited with the CCDC.	2022-02-10 downloaded from the CCDC.
;
_cell_angle_alpha 90.00
_cell_angle_beta 99.5230(10)
_cell_angle_gamma 90.00
_cell_formula_units_Z 19
_cell_length_a 12.5624(3)
_cell_length_b 11.3761(2)
_cell_length_c 10.3690(2)
_cell_measurement_reflns_used 9943
_cell_measurement_temperature 296(2)
_cell_measurement_theta_max 27.41
_cell_measurement_theta_min 2.43
_cell_volume 1461.42(5)
_computing_cell_refinement 'Bruker SMART'
_computing_data_collection 'Bruker SMART'
_computing_data_reduction 'Bruker SAINT'
_computing_molecular_graphics 'Bruker SHELXTL'
_computing_publication_material 'Bruker SHELXTL'
_computing_structure_refinement 'SHELXL-97 (Sheldrick, 1997)'
_computing_structure_solution 'SHELXS-97 (Sheldrick, 1990)'
_diffrn_ambient_temperature 296(2)
_diffrn_measured_fraction_theta_full 1.000
_diffrn_measured_fraction_theta_max 1.000
_diffrn_measurement_device_type 'CCD area detector'
_diffrn_measurement_method 'phi and omega scans'
_diffrn_radiation_monochromator graphite
_diffrn_radiation_source 'fine-focus sealed tube'
_diffrn_radiation_type MoK\a
_diffrn_radiation_wavelength 0.71073
_diffrn_reflns_av_R_equivalents 0.0488
_diffrn_reflns_av_sigmaI/netI 0.0177
_diffrn_reflns_limit_h_max 16
_diffrn_reflns_limit_h_min -16
_diffrn_reflns_limit_k_max 14
_diffrn_reflns_limit_k_min -14
_diffrn_reflns_limit_l_max 13
_diffrn_reflns_limit_l_min -13
_diffrn_reflns_number 51602
_diffrn_reflns_theta_full 27.51
_diffrn_reflns_theta_max 27.51
_diffrn_reflns_theta_min 1.64
_exptl_absorpt_coefficient_mu 0.225
_exptl_absorpt_correction_type none
_exptl_crystal_colour yellow
_exptl_crystal_density_diffrn 1.361
_exptl_crystal_density_method 'not measured'
_exptl_crystal_description block
_exptl_crystal_F_000 632
_exptl_crystal_size_max .42
_exptl_crystal_size_mid .32
_exptl_crystal_size_min .22
_refine_diff_density_max 0.651
_refine_diff_density_min -0.496
_refine_diff_density_rms 0.059
_refine_ls_extinction_coef 0.010(2)
_refine_ls_extinction_expression Fc^*^=kFc[1+0.001xFc^2^\l^3^/sin(2\q)]^-1/4^
_refine_ls_extinction_method SHELXL
_refine_ls_goodness_of_fit_ref 1.067
_refine_ls_hydrogen_treatment constr
_refine_ls_matrix_type full
_refine_ls_number_parameters 191
_refine_ls_number_reflns 3356
_refine_ls_number_restraints 0
_refine_ls_restrained_S_all 1.067
_refine_ls_R_factor_all 0.0569
_refine_ls_R_factor_gt 0.0457
_refine_ls_shift/su_max 0.000
_refine_ls_shift/su_mean 0.000
_refine_ls_structure_factor_coef Fsqd
_refine_ls_weighting_details 'calc w=1/[\s^2^(Fo^2^)+(0.0654P)^2^+0.9389P] where P=(Fo^2^+2Fc^2^)/3'
_refine_ls_weighting_scheme calc
_refine_ls_wR_factor_gt 0.1209
_refine_ls_wR_factor_ref 0.1356
_reflns_number_gt 2808
_reflns_number_total 3356
_reflns_threshold_expression >2sigma(I)
_cod_data_source_file d2ob00020b2.cif
_cod_data_source_block 5'ce
_cod_depositor_comments
;
The following automatic conversions were performed:

data item '_symmetry_cell_setting' value 'Monoclinic' was changed to
'monoclinic' in accordance with the
/home/data/users/saulius/crontab/automatic-downloads/rss-feeds/RSC/lib/dictionaries/cif_core.dic
dictionary named 'cif_core.dic' version 2.4.2 last updated on
2011-04-26.

Automatic conversion script
Id: cif_fix_values 7556 2019-12-06 15:28:31Z antanas 

 Adding full bibliography for 7158516--7158520.cif.
;
_cod_original_sg_symbol_H-M P2(1)/c
_cod_database_code 7158518

loop_
_symmetry_equiv_pos_as_xyz
'x, y, z'
'-x, y+1/2, -z+1/2'
'-x, -y, -z'
'x, -y-1/2, z-1/2'

loop_
_atom_site_label
_atom_site_type_symbol
_atom_site_fract_x
_atom_site_fract_y
_atom_site_fract_z
_atom_site_U_iso_or_equiv
_atom_site_adp_type
_atom_site_occupancy
_atom_site_symmetry_multiplicity
_atom_site_calc_flag
_atom_site_refinement_flags
_atom_site_disorder_assembly
_atom_site_disorder_group
S1 S 0.28521(4) 0.24845(4) 0.22946(5) 0.03691(17) Uani 1 1 d . . .
O2 O 0.17969(11) 0.04374(12) -0.00440(12) 0.0389(3) Uani 1 1 d . . .
H2A H 0.1240 0.0052 -0.0216 0.058 Uiso 1 1 calc R . .
N1 N 0.11349(12) 0.24112(12) 0.35487(15) 0.0299(3) Uani 1 1 d . . .
C2 C 0.22138(14) 0.03346(15) 0.13076(16) 0.0299(4) Uani 1 1 d . . .
H2B H 0.2369 -0.0497 0.1499 0.036 Uiso 1 1 calc R . .
C4 C 0.05283(14) 0.01990(15) 0.24189(17) 0.0323(4) Uani 1 1 d . . .
H4A H 0.0333 -0.0530 0.2047 0.039 Uiso 1 1 calc R . .
C10 C 0.02123(13) 0.18532(15) 0.37987(16) 0.0284(4) Uani 1 1 d . . .
C11 C 0.16833(14) 0.18608(15) 0.27602(17) 0.0288(4) Uani 1 1 d . . .
C8 C -0.13367(14) 0.18878(16) 0.49297(18) 0.0335(4) Uani 1 1 d . . .
C5 C -0.01165(13) 0.07430(15) 0.32474(17) 0.0302(4) Uani 1 1 d . . .
C6 C -0.10628(15) 0.02228(17) 0.3559(2) 0.0373(4) Uani 1 1 d . . .
H6A H -0.1289 -0.0504 0.3204 0.045 Uiso 1 1 calc R . .
C3 C 0.14323(14) 0.07474(15) 0.21704(16) 0.0290(4) Uani 1 1 d . . .
C9 C -0.04113(15) 0.24029(15) 0.46393(18) 0.0320(4) Uani 1 1 d . . .
H9A H -0.0194 0.3128 0.5005 0.038 Uiso 1 1 calc R . .
C1 C 0.32748(14) 0.10394(15) 0.17310(16) 0.0292(4) Uani 1 1 d . . .
C7 C -0.16498(15) 0.07765(17) 0.4377(2) 0.0381(4) Uani 1 1 d . . .
H7A H -0.2268 0.0416 0.4574 0.046 Uiso 1 1 calc R . .
C12 C 0.39432(16) 0.11843(18) 0.06326(17) 0.0375(4) Uani 1 1 d . . .
H12A H 0.4052 0.0417 0.0268 0.045 Uiso 1 1 calc R . .
H12B H 0.3538 0.1659 -0.0057 0.045 Uiso 1 1 calc R . .
C16 C 0.39680(15) 0.04829(19) 0.29250(18) 0.0376(4) Uani 1 1 d . . .
O1 O 0.36397(14) -0.03254(18) 0.34894(18) 0.0687(6) Uani 1 1 d . . .
C17 C -0.19989(18) 0.24775(19) 0.5821(2) 0.0472(5) Uani 1 1 d . . .
H17A H -0.1676 0.3218 0.6107 0.071 Uiso 1 1 calc R . .
H17B H -0.2027 0.1985 0.6567 0.071 Uiso 1 1 calc R . .
H17C H -0.2717 0.2607 0.5360 0.071 Uiso 1 1 calc R . .
C15 C 0.50734(17) 0.0998(2) 0.3346(2) 0.0521(6) Uani 1 1 d . . .
H15A H 0.5475 0.0507 0.4022 0.062 Uiso 1 1 calc R . .
H15B H 0.5005 0.1773 0.3715 0.062 Uiso 1 1 calc R . .
C13 C 0.50388(17) 0.1755(2) 0.1076(2) 0.0495(5) Uani 1 1 d . . .
H13A H 0.5436 0.1774 0.0349 0.059 Uiso 1 1 calc R . .
H13B H 0.4935 0.2559 0.1339 0.059 Uiso 1 1 calc R . .
C14 C 0.56927(18) 0.1096(3) 0.2207(2) 0.0602(7) Uani 1 1 d . . .
H14A H 0.6369 0.1504 0.2492 0.072 Uiso 1 1 calc R . .
H14B H 0.5859 0.0314 0.1922 0.072 Uiso 1 1 calc R . .

loop_
_atom_site_aniso_label
_atom_site_aniso_U_11
_atom_site_aniso_U_22
_atom_site_aniso_U_33
_atom_site_aniso_U_23
_atom_site_aniso_U_13
_atom_site_aniso_U_12
S1 0.0359(3) 0.0290(3) 0.0485(3) -0.00651(18) 0.0148(2) -0.00482(17)
O2 0.0459(8) 0.0366(7) 0.0305(7) -0.0070(5) -0.0044(5) 0.0011(6)
N1 0.0297(7) 0.0247(7) 0.0355(8) -0.0041(6) 0.0060(6) -0.0035(5)
C2 0.0344(8) 0.0252(8) 0.0286(8) -0.0014(6) 0.0009(7) 0.0039(7)
C4 0.0339(9) 0.0253(8) 0.0350(9) -0.0040(7) -0.0020(7) -0.0026(7)
C10 0.0269(8) 0.0263(8) 0.0307(8) 0.0011(6) 0.0008(6) -0.0015(6)
C11 0.0284(8) 0.0252(8) 0.0324(8) -0.0007(6) 0.0035(6) -0.0013(6)
C8 0.0300(8) 0.0341(9) 0.0360(9) 0.0056(7) 0.0048(7) 0.0018(7)
C5 0.0273(8) 0.0265(8) 0.0349(9) 0.0006(7) -0.0006(6) -0.0022(6)
C6 0.0327(9) 0.0316(9) 0.0462(10) -0.0010(8) 0.0026(8) -0.0084(7)
C3 0.0303(8) 0.0260(8) 0.0288(8) -0.0019(6) -0.0007(6) 0.0014(6)
C9 0.0322(9) 0.0270(8) 0.0372(9) -0.0015(7) 0.0073(7) -0.0019(7)
C1 0.0317(8) 0.0295(8) 0.0261(8) 0.0001(6) 0.0039(6) 0.0037(7)
C7 0.0288(9) 0.0383(10) 0.0466(11) 0.0056(8) 0.0041(8) -0.0060(7)
C12 0.0422(10) 0.0447(11) 0.0267(8) 0.0047(7) 0.0093(7) 0.0047(8)
C16 0.0345(9) 0.0502(11) 0.0279(8) 0.0067(8) 0.0047(7) 0.0020(8)
O1 0.0573(10) 0.0824(13) 0.0597(10) 0.0399(10) -0.0101(8) -0.0159(9)
C17 0.0424(11) 0.0443(12) 0.0603(13) 0.0008(9) 0.0242(10) -0.0007(9)
C15 0.0375(11) 0.0825(17) 0.0336(10) 0.0091(10) -0.0018(8) -0.0059(11)
C13 0.0432(11) 0.0675(15) 0.0404(11) 0.0115(10) 0.0139(9) -0.0035(10)
C14 0.0340(11) 0.098(2) 0.0487(12) 0.0163(13) 0.0073(9) 0.0013(12)

loop_
_atom_type_symbol
_atom_type_description
_atom_type_scat_dispersion_real
_atom_type_scat_dispersion_imag
_atom_type_scat_source
C C 0.0033 0.0016 'International Tables Vol C Tables 4.2.6.8 and 6.1.1.4'
H H 0.0000 0.0000 'International Tables Vol C Tables 4.2.6.8 and 6.1.1.4'
N N 0.0061 0.0033 'International Tables Vol C Tables 4.2.6.8 and 6.1.1.4'
O O 0.0106 0.0060 'International Tables Vol C Tables 4.2.6.8 and 6.1.1.4'
S S 0.1246 0.1234 'International Tables Vol C Tables 4.2.6.8 and 6.1.1.4'

loop_
_geom_angle_atom_site_label_1
_geom_angle_atom_site_label_2
_geom_angle_atom_site_label_3
_geom_angle
_geom_angle_site_symmetry_1
_geom_angle_site_symmetry_3
_geom_angle_publ_flag
C11 S1 C1 91.39(8) . . ?
C11 N1 C10 116.13(14) . . ?
O2 C2 C3 112.98(14) . . ?
O2 C2 C1 113.32(14) . . ?
C3 C2 C1 106.48(13) . . ?
C3 C4 C5 119.64(16) . . ?
N1 C10 C9 118.72(15) . . ?
N1 C10 C5 122.00(15) . . ?
C9 C10 C5 119.27(15) . . ?
N1 C11 C3 126.32(16) . . ?
N1 C11 S1 121.59(13) . . ?
C3 C11 S1 112.08(13) . . ?
C9 C8 C7 118.59(17) . . ?
C9 C8 C17 121.19(18) . . ?
C7 C8 C17 120.22(17) . . ?
C6 C5 C4 122.89(16) . . ?
C6 C5 C10 118.72(16) . . ?
C4 C5 C10 118.39(15) . . ?
C7 C6 C5 120.67(17) . . ?
C4 C3 C11 117.50(16) . . ?
C4 C3 C2 128.07(15) . . ?
C11 C3 C2 114.42(15) . . ?
C8 C9 C10 121.39(16) . . ?
C16 C1 C12 109.75(14) . . ?
C16 C1 C2 111.23(14) . . ?
C12 C1 C2 113.29(14) . . ?
C16 C1 S1 105.48(12) . . ?
C12 C1 S1 111.11(12) . . ?
C2 C1 S1 105.65(11) . . ?
C6 C7 C8 121.36(17) . . ?
C13 C12 C1 113.64(15) . . ?
O1 C16 C15 122.20(18) . . ?
O1 C16 C1 121.14(18) . . ?
C15 C16 C1 116.66(17) . . ?
C16 C15 C14 111.67(18) . . ?
C14 C13 C12 111.71(19) . . ?
C13 C14 C15 110.83(19) . . ?

loop_
_geom_bond_atom_site_label_1
_geom_bond_atom_site_label_2
_geom_bond_distance
_geom_bond_site_symmetry_2
_geom_bond_publ_flag
S1 C11 1.7684(17) . ?
S1 C1 1.8518(17) . ?
O2 C2 1.418(2) . ?
N1 C11 1.312(2) . ?
N1 C10 1.383(2) . ?
C2 C3 1.509(2) . ?
C2 C1 1.555(2) . ?
C4 C3 1.357(2) . ?
C4 C5 1.417(2) . ?
C10 C9 1.411(2) . ?
C10 C5 1.419(2) . ?
C11 C3 1.419(2) . ?
C8 C9 1.379(2) . ?
C8 C7 1.417(3) . ?
C8 C17 1.500(3) . ?
C5 C6 1.412(2) . ?
C6 C7 1.366(3) . ?
C1 C16 1.528(2) . ?
C1 C12 1.532(2) . ?
C12 C13 1.522(3) . ?
C16 O1 1.199(3) . ?
C16 C15 1.504(3) . ?
C15 C14 1.522(3) . ?
C13 C14 1.515(3) . ?
